data_7213450
loop_
_publ_author_name
'Cross, Wendy'
'Hawkes, Geoffrey E.'
'Kroemer, Romano T.'
'Liedl, Klaus R.'
'Loerting, Thomas'
'Nasser, Rima'
'Pritchard, Robin G.'
'Steele, Melanie'
'Watkinson, Michael'
'Whiting, Andrew'

_publ_section_title
;
 The structure, modelling and dynamics of hindered 5,6-diarylacenaphthenes
;
_journal_issue 4
_journal_name_full 'Journal of the Chemical Society, Perkin Transactions 2'
_journal_page_first 459
_journal_paper_doi 10.1039/b008788m
_journal_year 2001
_chemical_formula_sum 'C36 H42 O2'
_chemical_formula_weight 506.70
_chemical_name_systematic
;
?
;
_space_group_IT_number 14
_symmetry_cell_setting monoclinic
_symmetry_space_group_name_Hall '-P 2ybc'
_symmetry_space_group_name_H-M 'P 1 21/c 1'
_atom_sites_solution_hydrogens geom
_atom_sites_solution_primary direct
_atom_sites_solution_secondary difmap
_audit_creation_method SHELXL-97
_cell_angle_alpha 90.00
_cell_angle_beta 94.00(2)
_cell_angle_gamma 90.00
_cell_formula_units_Z 4
_cell_length_a 14.053(3)
_cell_length_b 13.639(4)
_cell_length_c 15.490(3)
_cell_measurement_reflns_used 25
_cell_measurement_temperature 295(2)
_cell_measurement_theta_max 25.1
_cell_measurement_theta_min 14.3
_cell_volume 2961.7(12)
_computing_cell_refinement 'AFC-CTR (Molecular Structure Corporation, 1985'
_computing_data_collection 'AFC-CTR (Molecular Structure Corporation, 1985'
_computing_data_reduction 'TEXSAN-PROCESS (Molecular Structure Corporation, 1985)'
_computing_molecular_graphics 'ORTEP-III (Farrugia, 1997; Burnett and Johnson, 1996)'
_computing_publication_material 'SHELXL-97 (Sheldrick, 1997)'
_computing_structure_refinement 'SHELXL-97 (Sheldrick, 1997)'
_computing_structure_solution 'SHELXS-97 (Sheldrick, 1997)'
_diffrn_ambient_temperature 295(2)
_diffrn_measured_fraction_theta_full 0.913
_diffrn_measured_fraction_theta_max 0.913
_diffrn_measurement_device_type 'Scintillarion counter'
_diffrn_measurement_method \w/2\q
_diffrn_radiation_monochromator graphite
_diffrn_radiation_source 'fine-focus sealed tube'
_diffrn_radiation_type CuK\a
_diffrn_radiation_wavelength 1.54178
_diffrn_reflns_av_R_equivalents 0.0969
_diffrn_reflns_av_sigmaI/netI 0.1057
_diffrn_reflns_limit_h_max 16
_diffrn_reflns_limit_h_min 0
_diffrn_reflns_limit_k_max 15
_diffrn_reflns_limit_k_min 0
_diffrn_reflns_limit_l_max 17
_diffrn_reflns_limit_l_min -17
_diffrn_reflns_number 5035
_diffrn_reflns_theta_full 65.09
_diffrn_reflns_theta_max 65.09
_diffrn_reflns_theta_min 3.15
_diffrn_standards_decay_% 0.0
_diffrn_standards_interval_time 150
_diffrn_standards_number 3
_exptl_absorpt_coefficient_mu 0.523
_exptl_absorpt_correction_T_max 0.9257
_exptl_absorpt_correction_T_min 0.8381
_exptl_absorpt_correction_type psi-scan
_exptl_absorpt_process_details 'Texsan/Process MSC (1985)'
_exptl_crystal_colour colourless
_exptl_crystal_density_diffrn 1.136
_exptl_crystal_density_method 'not measured'
_exptl_crystal_description plate
_exptl_crystal_F_000 1096
_exptl_crystal_size_max 0.35
_exptl_crystal_size_mid 0.20
_exptl_crystal_size_min 0.15
_refine_diff_density_max 0.159
_refine_diff_density_min -0.159
_refine_diff_density_rms 0.040
_refine_ls_extinction_coef 0.00187(14)
_refine_ls_extinction_expression Fc^*^=kFc[1+0.001xFc^2^\l^3^/sin(2\q)]^-1/4^
_refine_ls_extinction_method SHELXL
_refine_ls_goodness_of_fit_ref 1.025
_refine_ls_hydrogen_treatment mixed
_refine_ls_matrix_type full
_refine_ls_number_parameters 512
_refine_ls_number_reflns 4819
_refine_ls_number_restraints 0
_refine_ls_restrained_S_all 1.025
_refine_ls_R_factor_all 0.1401
_refine_ls_R_factor_gt 0.0474
_refine_ls_shift/su_max 0.010
_refine_ls_shift/su_mean 0.000
_refine_ls_structure_factor_coef Fsqd
_refine_ls_weighting_details 'w=1/[\s^2^(Fo^2^)+(0.0647P)^2^+0.7512P] where P=(Fo^2^+2Fc^2^)/3'
_refine_ls_weighting_scheme calc
_refine_ls_wR_factor_gt 0.1228
_refine_ls_wR_factor_ref 0.1676
_reflns_number_gt 2369
_reflns_number_total 4819
_reflns_threshold_expression >2sigma(I)
_cod_data_source_file b008788msup1.cif
_cod_data_source_block s/gd1063
_cod_depositor_comments
;
The following automatic conversions were performed:

'_symmetry_cell_setting' value 'Monoclinic' changed to 'monoclinic'
according to /home/saulius/struct/CIF-dictionaries/cif_core.dic
dictionary named 'cif_core.dic' version 2.4.2 from 2011-04-26.

Automatic conversion script
Id: cif_fix_values 1891 2012-01-12 08:04:46Z andrius 

The following automatic conversions were performed:

'_refine_ls_weighting_scheme' value 'calc
w=1/[\s^2^(Fo^2^)+(0.0647P)^2^+0.7512P] where P=(Fo^2^+2Fc^2^)/3' was
changed to 'calc'. New tag '_refine_ls_weighting_details' was
created. The value of the new tag was set to
'w=1/[\s^2^(Fo^2^)+(0.0647P)^2^+0.7512P] where P=(Fo^2^+2Fc^2^)/3'.

Automatic conversion script
Id: cif_fix_values 3143 2015-03-26 13:38:13Z robertas 
;
_cod_original_sg_symbol_H-M 'P 21/c'
_cod_database_code 7213450

loop_
_symmetry_equiv_pos_as_xyz
'x, y, z'
'-x, y+1/2, -z+1/2'
'-x, -y, -z'
'x, -y-1/2, z-1/2'

loop_
_atom_site_label
_atom_site_type_symbol
_atom_site_fract_x
_atom_site_fract_y
_atom_site_fract_z
_atom_site_U_iso_or_equiv
_atom_site_adp_type
_atom_site_occupancy
_atom_site_calc_flag
O1 O 0.71834(12) 0.12975(12) 0.56531(11) 0.0594(5) Uani 1 d
O2 O 0.80263(12) 0.36449(13) 0.80080(9) 0.0598(5) Uani 1 d
C1 C 0.80193(14) 0.61291(15) 0.50954(13) 0.0356(5) Uani 1 d
C2 C 0.84606(16) 0.70304(17) 0.51922(15) 0.0462(7) Uani 1 d
C3 C 0.84069(17) 0.77590(18) 0.45511(17) 0.0534(7) Uani 1 d
C4 C 0.78881(16) 0.75860(17) 0.37952(15) 0.0476(6) Uani 1 d
C4A C 0.74597(15) 0.66639(16) 0.36689(13) 0.0395(6) Uani 1 d
C5 C 0.69439(16) 0.66102(18) 0.28594(15) 0.0503(7) Uani 1 d
C6 C 0.64918(18) 0.5769(2) 0.26336(16) 0.0601(8) Uani 1 d
C7 C 0.65530(18) 0.49677(19) 0.32128(15) 0.0524(7) Uani 1 d
C8 C 0.70514(14) 0.49977(16) 0.40129(13) 0.0368(6) Uani 1 d
C8A C 0.75091(14) 0.58951(15) 0.42834(13) 0.0347(5) Uani 1 d
C9 C 0.7663(2) 0.8216(2) 0.30064(19) 0.0705(9) Uani 1 d
C10 C 0.7021(2) 0.7578(2) 0.23938(18) 0.0689(9) Uani 1 d
C11 C 0.70987(14) 0.40575(15) 0.45037(12) 0.0339(5) Uani 1 d
C12 C 0.62685(15) 0.35614(16) 0.46689(14) 0.0384(6) Uani 1 d
C13 C 0.62538(15) 0.26434(15) 0.50519(13) 0.0364(6) Uani 1 d
C14 C 0.71447(15) 0.22160(15) 0.52684(13) 0.0389(6) Uani 1 d
C15 C 0.80030(14) 0.27074(16) 0.51548(14) 0.0390(6) Uani 1 d
C16 C 0.79634(14) 0.36221(16) 0.47626(13) 0.0374(6) Uani 1 d
C17 C 0.53010(16) 0.21273(17) 0.51820(15) 0.0475(7) Uani 1 d
C18 C 0.5172(2) 0.1284(2) 0.4537(2) 0.0717(9) Uani 1 d
C19 C 0.5244(2) 0.1742(3) 0.61123(18) 0.0773(10) Uani 1 d
C20 C 0.44501(18) 0.2815(2) 0.5003(2) 0.0742(10) Uani 1 d
C21 C 0.7539(2) 0.0519(2) 0.5134(2) 0.0798(10) Uani 1 d
C22 C 0.89598(18) 0.2278(2) 0.54340(18) 0.0596(8) Uani 1 d
C23 C 0.80265(14) 0.54821(15) 0.58712(13) 0.0341(5) Uani 1 d
C24 C 0.88724(15) 0.52323(16) 0.63275(13) 0.0373(6) Uani 1 d
C25 C 0.89147(15) 0.46322(16) 0.70609(14) 0.0394(6) Uani 1 d
C26 C 0.80352(16) 0.42744(16) 0.73026(13) 0.0400(6) Uani 1 d
C27 C 0.71683(15) 0.45768(16) 0.69015(13) 0.0393(6) Uani 1 d
C28 C 0.71794(15) 0.51722(16) 0.61845(13) 0.0366(6) Uani 1 d
C29 C 0.98608(17) 0.44395(19) 0.75847(16) 0.0534(7) Uani 1 d
C30 C 1.0695(2) 0.4972(3) 0.7205(2) 0.0865(11) Uani 1 d
C31 C 0.9781(2) 0.4845(3) 0.85089(19) 0.0788(10) Uani 1 d
C32 C 1.0102(2) 0.3348(3) 0.7634(2) 0.0904(11) Uani 1 d
C33 C 0.7720(3) 0.2660(2) 0.7775(2) 0.0895(11) Uani 1 d
C34 C 0.62220(19) 0.4325(2) 0.72591(18) 0.0680(9) Uani 1 d
H2 H 0.8871(15) 0.7128(16) 0.5773(14) 0.055(7) Uiso 1 d
H3 H 0.8702(15) 0.8354(16) 0.4648(13) 0.047(6) Uiso 1 d
H7 H 0.6237(15) 0.4353(17) 0.3021(14) 0.054(7) Uiso 1 d
H8 H 0.6105(16) 0.5705(18) 0.2151(16) 0.065(7) Uiso 1 d
H9A H 0.827(2) 0.836(2) 0.279(2) 0.107(11) Uiso 1 d
H9B H 0.734(2) 0.884(2) 0.315(2) 0.112(11) Uiso 1 d
H10A H 0.6399(19) 0.789(2) 0.2267(18) 0.087(9) Uiso 1 d
H10B H 0.7324(17) 0.7461(19) 0.1806(17) 0.075(8) Uiso 1 d
H12 H 0.5694(13) 0.3883(14) 0.4465(12) 0.032(5) Uiso 1 d
H16 H 0.8561(13) 0.3960(14) 0.4706(12) 0.036(5) Uiso 1 d
H18A H 0.4561(18) 0.1000(19) 0.4636(17) 0.077(8) Uiso 1 d
H18B H 0.522(2) 0.157(3) 0.391(2) 0.138(13) Uiso 1 d
H18C H 0.568(2) 0.078(3) 0.471(2) 0.125(12) Uiso 1 d
H19A H 0.529(2) 0.234(2) 0.652(2) 0.116(12) Uiso 1 d
H19B H 0.456(2) 0.141(2) 0.6141(18) 0.092(9) Uiso 1 d
H19C H 0.574(3) 0.123(3) 0.630(2) 0.144(14) Uiso 1 d
H20A H 0.3847(18) 0.2421(19) 0.5071(17) 0.082(8) Uiso 1 d
H20B H 0.4459(19) 0.342(2) 0.5356(18) 0.091(10) Uiso 1 d
H20C H 0.445(2) 0.304(2) 0.437(2) 0.112(12) Uiso 1 d
H21A H 0.731(2) -0.003(3) 0.534(2) 0.123(13) Uiso 1 d
H21B H 0.823(3) 0.048(3) 0.536(3) 0.165(16) Uiso 1 d
H21C H 0.723(3) 0.051(4) 0.448(4) 0.22(2) Uiso 1 d
H22A H 0.8906(19) 0.192(2) 0.5932(18) 0.084(9) Uiso 1 d
H22C H 0.9440(19) 0.283(2) 0.5604(18) 0.091(9) Uiso 1 d
H22B H 0.9151(18) 0.183(2) 0.4994(17) 0.080(9) Uiso 1 d
H24 H 0.9457(14) 0.5507(15) 0.6183(13) 0.041(6) Uiso 1 d
H28 H 0.6563(13) 0.5377(14) 0.5869(12) 0.032(5) Uiso 1 d
H30A H 1.1266(19) 0.485(2) 0.7580(18) 0.083(9) Uiso 1 d
H30B H 1.076(2) 0.478(3) 0.665(2) 0.116(12) Uiso 1 d
H30C H 1.048(3) 0.571(3) 0.718(2) 0.143(14) Uiso 1 d
H31A H 1.042(2) 0.474(2) 0.883(2) 0.110(11) Uiso 1 d
H31B H 0.925(3) 0.442(3) 0.872(3) 0.158(16) Uiso 1 d
H31C H 0.969(2) 0.560(3) 0.853(2) 0.137(14) Uiso 1 d
H32A H 1.078(2) 0.328(2) 0.793(2) 0.103(10) Uiso 1 d
H32B H 0.956(3) 0.297(3) 0.803(2) 0.141(14) Uiso 1 d
H32C H 1.017(3) 0.312(3) 0.703(3) 0.140(14) Uiso 1 d
H33A H 0.830(3) 0.227(4) 0.808(3) 0.20(2) Uiso 1 d
H33B H 0.742(3) 0.240(3) 0.815(2) 0.131(14) Uiso 1 d
H33C H 0.737(3) 0.259(3) 0.724(3) 0.161(16) Uiso 1 d
H34A H 0.600(2) 0.375(3) 0.705(2) 0.115(12) Uiso 1 d
H34B H 0.569(3) 0.474(3) 0.698(3) 0.165(16) Uiso 1 d
H34C H 0.631(3) 0.435(3) 0.787(3) 0.161(16) Uiso 1 d

loop_
_atom_site_aniso_label
_atom_site_aniso_U_11
_atom_site_aniso_U_22
_atom_site_aniso_U_33
_atom_site_aniso_U_23
_atom_site_aniso_U_13
_atom_site_aniso_U_12
O1 0.0662(10) 0.0434(9) 0.0701(11) 0.0178(8) 0.0161(9) 0.0077(8)
O2 0.0827(11) 0.0604(11) 0.0365(8) 0.0131(8) 0.0051(8) -0.0131(10)
C1 0.0342(11) 0.0342(12) 0.0388(11) 0.0069(10) 0.0058(9) 0.0028(9)
C2 0.0478(13) 0.0407(14) 0.0503(13) 0.0067(11) 0.0045(11) -0.0036(11)
C3 0.0572(14) 0.0351(13) 0.0682(16) 0.0123(13) 0.0064(12) -0.0118(12)
C4 0.0456(13) 0.0413(13) 0.0566(14) 0.0174(12) 0.0093(11) 0.0013(11)
C4A 0.0368(11) 0.0426(13) 0.0397(12) 0.0112(10) 0.0081(10) 0.0044(10)
C5 0.0483(13) 0.0549(15) 0.0480(13) 0.0227(12) 0.0048(11) -0.0017(12)
C6 0.0618(16) 0.0748(18) 0.0416(13) 0.0170(13) -0.0108(12) -0.0065(14)
C7 0.0588(15) 0.0515(15) 0.0458(13) 0.0052(12) -0.0041(12) -0.0066(13)
C8 0.0368(11) 0.0380(12) 0.0362(11) 0.0047(10) 0.0077(9) 0.0004(10)
C8A 0.0313(10) 0.0345(12) 0.0390(11) 0.0063(10) 0.0068(9) 0.0012(9)
C9 0.0739(18) 0.0624(17) 0.0755(17) 0.0369(15) 0.0087(15) -0.0024(15)
C10 0.0677(17) 0.0748(19) 0.0634(16) 0.0349(15) -0.0025(14) -0.0030(16)
C11 0.0397(11) 0.0311(11) 0.0313(10) -0.0024(9) 0.0059(9) -0.0026(9)
C12 0.0369(11) 0.0366(12) 0.0419(12) 0.0004(10) 0.0036(10) 0.0045(10)
C13 0.0421(11) 0.0334(12) 0.0342(11) -0.0023(10) 0.0061(9) -0.0036(10)
C14 0.0478(12) 0.0310(12) 0.0383(11) 0.0025(10) 0.0062(10) 0.0037(10)
C15 0.0374(11) 0.0389(12) 0.0406(12) -0.0003(10) 0.0015(9) 0.0071(10)
C16 0.0344(11) 0.0394(13) 0.0389(11) -0.0035(10) 0.0075(9) -0.0029(10)
C17 0.0481(13) 0.0440(14) 0.0512(13) 0.0011(11) 0.0103(11) -0.0063(11)
C18 0.0630(16) 0.0645(18) 0.088(2) -0.0157(16) 0.0117(15) -0.0169(16)
C19 0.0739(18) 0.099(2) 0.0611(16) 0.0176(17) 0.0200(15) -0.0259(17)
C20 0.0415(14) 0.0649(18) 0.119(2) 0.0088(18) 0.0225(15) -0.0040(14)
C21 0.082(2) 0.0360(15) 0.121(3) -0.0027(17) 0.0080(19) 0.0132(15)
C22 0.0488(14) 0.0586(17) 0.0705(17) 0.0029(15) -0.0017(13) 0.0084(13)
C23 0.0383(11) 0.0310(11) 0.0336(11) -0.0026(9) 0.0065(9) 0.0009(10)
C24 0.0374(11) 0.0383(13) 0.0369(11) 0.0015(10) 0.0077(9) -0.0007(10)
C25 0.0439(12) 0.0370(13) 0.0375(11) -0.0019(10) 0.0033(10) 0.0070(10)
C26 0.0549(13) 0.0370(12) 0.0288(10) 0.0013(10) 0.0082(10) -0.0022(11)
C27 0.0455(12) 0.0411(13) 0.0324(11) -0.0021(10) 0.0115(9) -0.0062(11)
C28 0.0396(12) 0.0361(12) 0.0345(11) -0.0040(10) 0.0053(9) 0.0023(10)
C29 0.0529(14) 0.0606(16) 0.0462(13) 0.0078(13) 0.0000(11) 0.0104(13)
C30 0.0375(14) 0.137(3) 0.083(2) 0.028(2) -0.0072(15) 0.0100(17)
C31 0.0686(18) 0.111(3) 0.0544(16) -0.0129(17) -0.0149(14) -0.0041(18)
C32 0.086(2) 0.087(2) 0.095(2) 0.009(2) -0.0199(19) 0.0376(18)
C33 0.143(3) 0.0529(18) 0.0706(19) 0.0230(16) -0.008(2) -0.0370(19)
C34 0.0567(15) 0.091(2) 0.0584(16) 0.0017(16) 0.0164(13) -0.0210(15)

loop_
_atom_type_symbol
_atom_type_description
_atom_type_scat_dispersion_real
_atom_type_scat_dispersion_imag
_atom_type_scat_source
C C 0.0181 0.0091 'International Tables Vol C Tables 4.2.6.8 and 6.1.1.4'
H H 0.0000 0.0000 'International Tables Vol C Tables 4.2.6.8 and 6.1.1.4'
O O 0.0492 0.0322 'International Tables Vol C Tables 4.2.6.8 and 6.1.1.4'

loop_
_geom_angle_atom_site_label_1
_geom_angle_atom_site_label_2
_geom_angle_atom_site_label_3
_geom_angle
_geom_angle_publ_flag
C14 O1 C21 115.5(2) ?
C26 O2 C33 113.33(19) ?
C2 C1 C8A 119.00(19) ?
C2 C1 C23 117.53(19) yes
C8A C1 C23 123.24(18) yes
C1 C2 C3 123.5(2) ?
C4 C3 C2 119.1(2) ?
C3 C4 C4A 118.4(2) ?
C3 C4 C9 132.1(2) ?
C4A C4 C9 109.5(2) ?
C4 C4A C5 111.2(2) yes
C4 C4A C8A 124.8(2) ?
C5 C4A C8A 124.0(2) ?
C6 C5 C4A 118.7(2) ?
C6 C5 C10 132.0(2) ?
C4A C5 C10 109.3(2) ?
C5 C6 C7 119.2(2) ?
C8 C7 C6 123.5(2) ?
C7 C8 C8A 118.5(2) ?
C7 C8 C11 115.74(19) yes
C8A C8 C11 125.69(18) yes
C4A C8A C8 115.90(18) ?
C4A C8A C1 114.94(18) ?
C8 C8A C1 129.16(18) yes
C4 C9 C10 105.0(2) ?
C5 C10 C9 105.0(2) ?
C16 C11 C12 117.97(19) ?
C16 C11 C8 121.55(18) ?
C12 C11 C8 120.37(18) ?
C13 C12 C11 123.86(19) ?
C12 C13 C14 116.02(19) ?
C12 C13 C17 120.56(19) ?
C14 C13 C17 123.36(19) ?
O1 C14 C13 119.11(19) ?
O1 C14 C15 118.54(19) ?
C13 C14 C15 122.25(19) ?
C16 C15 C14 118.46(19) ?
C16 C15 C22 119.0(2) ?
C14 C15 C22 122.6(2) ?
C11 C16 C15 121.30(19) ?
C18 C17 C20 106.7(2) ?
C18 C17 C13 108.9(2) ?
C20 C17 C13 111.9(2) ?
C18 C17 C19 110.1(2) ?
C20 C17 C19 106.7(2) ?
C13 C17 C19 112.4(2) ?
C24 C23 C28 118.41(19) ?
C24 C23 C1 121.02(18) ?
C28 C23 C1 120.44(18) ?
C23 C24 C25 123.1(2) ?
C24 C25 C26 115.60(19) ?
C24 C25 C29 121.1(2) ?
C26 C25 C29 123.2(2) ?
O2 C26 C27 118.59(19) ?
O2 C26 C25 118.74(19) ?
C27 C26 C25 122.53(19) ?
C28 C27 C26 118.4(2) ?
C28 C27 C34 119.2(2) ?
C26 C27 C34 122.2(2) ?
C27 C28 C23 121.5(2) ?
C32 C29 C30 108.0(2) ?
C32 C29 C25 112.0(2) ?
C30 C29 C25 112.0(2) ?
C32 C29 C31 109.4(2) ?
C30 C29 C31 107.0(2) ?
C25 C29 C31 108.2(2) ?

loop_
_geom_bond_atom_site_label_1
_geom_bond_atom_site_label_2
_geom_bond_distance
_geom_bond_publ_flag
O1 C14 1.387(3) ?
O1 C21 1.442(3) ?
O2 C26 1.390(3) ?
O2 C33 1.449(3) ?
C1 C2 1.380(3) yes
C1 C8A 1.440(3) yes
C1 C23 1.490(3) yes
C2 C3 1.403(3) ?
C3 C4 1.356(3) ?
C4 C4A 1.402(3) yes
C4 C9 1.509(3) yes
C4A C5 1.406(3) yes
C4A C8A 1.415(3) yes
C5 C6 1.346(4) ?
C5 C10 1.511(4) yes
C6 C7 1.412(4) ?
C7 C8 1.381(3) yes
C8 C8A 1.432(3) yes
C8 C11 1.490(3) yes
C9 C10 1.534(4) yes
C11 C16 1.386(3) ?
C11 C12 1.388(3) ?
C12 C13 1.386(3) ?
C13 C14 1.400(3) ?
C13 C17 1.538(3) ?
C14 C15 1.402(3) ?
C15 C16 1.387(3) ?
C15 C22 1.502(3) ?
C17 C18 1.526(4) ?
C17 C20 1.529(4) ?
C17 C19 1.541(4) ?
C23 C24 1.383(3) ?
C23 C28 1.383(3) ?
C24 C25 1.398(3) ?
C25 C26 1.404(3) ?
C25 C29 1.531(3) ?
C26 C27 1.391(3) ?
C27 C28 1.377(3) ?
C27 C34 1.515(3) ?
C29 C32 1.527(4) ?
C29 C30 1.531(4) ?
C29 C31 1.546(4) ?
